data_1100411
loop_
_publ_author_name
'Elschenbioich, Christoph'
'Isenburg, Thomas'
'Behrendt, Andreas'
'Frenzen, Gerlinde'
'Harms, Klaus'

_publ_section_title
;
 Metal \p-complexes of benzene derivatives XLVIII. Dimethylphosphano
 derivatives of bis(benzene) chromium as monodentate and chelating
 ligands at \m-ethylidyne-nona(carbonyl)-tri(cobalt). Synthesis via
 ETC-autocatalysis, crystal structure determination and redox behavior
 of [(Me~2~P-\h^6^-C~6~H~5~)(\h^6^-C~6~H~6~)Cr[(\m-MeC)Co~3~(CO)~8~],
 [(Me~2~P-\h^6^-C~6~H~5~)~2~Cr][(\m-MeC) Co~3~(CO)~8~]~2~ and
 [(Me~2~P-\h^6^-C~6~H~5~)~2~Cr][\m,-MeC)Co~3~(CO)~7~]
;
_journal_coden_ASTM JORCAI
_journal_issue 1-2
_journal_name_full 'Journal of Organometallic Chemistry'
_journal_page_first 129
_journal_page_last 144
_journal_paper_doi 10.1016/0022-328x(95)05617-x
_journal_volume 501
_journal_year 1995
_chemical_formula_sum 'C36 H28 Co6 Cr O16 P2'
_space_group_IT_number 2
_symmetry_cell_setting triclinic
_symmetry_Int_Tables_number 2
_symmetry_space_group_name_Hall '-P 1'
_symmetry_space_group_name_H-M 'P -1'
_cell_angle_alpha 106.54(3)
_cell_angle_beta 94.86(3)
_cell_angle_gamma 93.52(4)
_cell_formula_units_Z 1
_cell_length_a 8.625(4)
_cell_length_b 10.057(5)
_cell_length_c 12.827(6)
_cod_depositor_comments
;

  The following atoms were removed from CIF file leaving only atoms from
  asymmetric unit:

  C13A* C -0.140(12) -0.12390(96) 1.0779(68)
  P1A* P -0.151(21) -0.1477(62) 1.20863(62)
  Co1A* Co -0.361(18) -0.2949(52) 1.2095(44)
  Co2A* Co -0.434(21) -0.2636(41) 1.3943(46)
  Co3A* Co -0.309(30) -0.4731(99) 1.3043(16)
  C1A* C -0.5000(13) -0.4078(10) 1.2640(11)
  C3A* C -0.4648(13) -0.1441(11) 1.3002(10)
  C5A* C -0.2397(15) -0.4469(12) 1.1618(11)
  C2A* C -0.6593(13) -0.4820(11) 1.2127(11)
  H1A* H -0.6503(13) -0.5497(11) 1.1440(11)
  H2A* H -0.7295(13) -0.4157(11) 1.2014(11)
  H3A* H -0.6991(13) -0.5279(11) 1.2623(11)
  C4A* C -0.347(30) -0.4078(41) 1.4567(38)
  C7A* C -0.6161(15) -0.2546(12) 1.4503(12)
  O5A* O -0.733(54) -0.249(12) 1.484(15)
  C8A* C -0.303(25) -0.135(14) 1.4950(48)
  O6A* O -0.2171(11) -0.05824(98) 1.55666(82)
  O2A* O -0.332(26) -0.430(28) 1.5397(75)
  C9A* C -0.390(28) -0.648(20) 1.2630(75)
  O7A* O -0.445(82) -0.76(2) 1.2368(96)
  C10A* C -0.107(28) -0.488(21) 1.346(20)
  O8A* O 0.0163(12) -0.5053(11) 1.37117(99)
  O3A* O -0.164(26) -0.5038(22) 1.097(23)
  C6A* C -0.470(36) -0.3020(72) 1.0878(75)
  O4A* O -0.5395(12) -0.304(1) 1.00672(94)
  O1A* O -0.522(53) -0.042(21) 1.298(32)
  C11A* C -0.142(31) 0.0274(33) 1.303(25)
  H4A* H -0.0492(14) 0.0805(11) 1.2962(12)
  H5A* H -0.1404(14) 0.0221(11) 1.3767(12)
  H6A* H -0.2322(14) 0.0719(11) 1.2860(12)
  C12A* C 0.040(39) -0.201(17) 1.2425(28)
  H7A* H 0.1187(14) -0.1311(12) 1.2396(12)
  H8A* H 0.0561(14) -0.2884(12) 1.1914(12)
  H9A* H 0.0459(14) -0.2109(12) 1.3151(12)
  C14A* C -0.237(51) -0.0246(17) 1.046(10)
  C15A* C -0.2433(14) -0.0179(14) 0.9353(12)
  H10A* H -0.2800(13) 0.0449(12) 1.1010(13)
  H11A* H -0.2814(14) 0.0624(14) 0.9190(12)
  C16A* C -0.163(16) -0.1081(38) 0.8581(87)
  C17A* C -0.0723(15) -0.2042(11) 0.8847(11)
  H12A* H -0.1478(15) -0.0853(12) 0.7917(11)
  H13A* H 0.0008(15) -0.2480(11) 0.8363(11)
  C18A* C -0.0632(14) -0.213(1) 0.9922(13)
  H14A* H 0.0137(14) -0.2687(10) 1.0125(13)

  Andrius Merkys
  2013-11-07
;
_cod_original_formula_sum 'C36 H28 Co6 Cr1 O16 P2'
_cod_database_code 1100411

loop_
_symmetry_equiv_pos_site_id
_symmetry_equiv_pos_as_xyz
1 x,y,z
2 -x,-y,-z

loop_
_atom_site_label
_atom_site_type_symbol
_atom_site_fract_x
_atom_site_fract_y
_atom_site_fract_z
Co1 Co 0.361(18) 0.2949(52) 0.7905(44)
Co2 Co 0.434(21) 0.2636(41) 0.6057(46)
Co3 Co 0.309(30) 0.4731(99) 0.6957(16)
Cr1 Cr 0.000(19) 0.000(6) 1.0000(36)
P1 P 0.151(21) 0.1477(62) 0.79137(62)
C1 C 0.5000(13) 0.4078(10) 0.7360(11)
C2 C 0.6593(13) 0.4820(11) 0.7873(11)
H1 H 0.6503(13) 0.5497(11) 0.8560(11)
H2 H 0.7295(13) 0.4157(11) 0.7986(11)
H3 H 0.6991(13) 0.5279(11) 0.7377(11)
C3 C 0.4648(13) 0.1441(11) 0.6998(10)
O1 O 0.522(53) 0.042(21) 0.702(32)
C4 C 0.347(30) 0.4078(41) 0.5433(38)
O2 O 0.332(26) 0.430(28) 0.4603(75)
C5 C 0.2397(15) 0.4469(12) 0.8382(11)
O3 O 0.164(26) 0.5038(22) 0.903(23)
C6 C 0.470(36) 0.3020(72) 0.9122(75)
O4 O 0.5395(12) 0.304(1) 0.99328(94)
C7 C 0.6161(15) 0.2546(12) 0.5497(12)
O5 O 0.733(54) 0.249(12) 0.516(15)
C8 C 0.303(25) 0.135(14) 0.5050(48)
O6 O 0.2171(11) 0.05824(98) 0.44334(82)
C9 C 0.390(28) 0.648(20) 0.7370(75)
O7 O 0.445(82) 0.76(2) 0.7632(96)
C10 C 0.107(28) 0.488(21) 0.654(20)
O8 O -0.0163(12) 0.5053(11) 0.62883(99)
C11 C 0.142(31) -0.0274(33) 0.697(25)
H4 H 0.0492(14) -0.0805(11) 0.7038(12)
H5 H 0.1404(14) -0.0221(11) 0.6233(12)
H6 H 0.2322(14) -0.0719(11) 0.7140(12)
C12 C -0.040(39) 0.201(17) 0.7575(28)
H7 H -0.1187(14) 0.1311(12) 0.7604(12)
H8 H -0.0561(14) 0.2884(12) 0.8086(12)
H9 H -0.0459(14) 0.2109(12) 0.6849(12)
C13 C 0.140(12) 0.12390(96) 0.9221(68)
C14 C 0.237(51) 0.0246(17) 0.954(10)
H10 H 0.2800(13) -0.0449(12) 0.8990(13)
C15 C 0.2433(14) 0.0179(14) 1.0647(12)
H11 H 0.2814(14) -0.0624(14) 1.0810(12)
C16 C 0.163(16) 0.1081(38) 1.1419(87)
H12 H 0.1478(15) 0.0853(12) 1.2083(11)
C17 C 0.0723(15) 0.2042(11) 1.1153(11)
H13 H -0.0008(15) 0.2480(11) 1.1637(11)
C18 C 0.0632(14) 0.213(1) 1.0078(13)
H14 H -0.0137(14) 0.2687(10) 0.9875(13)

loop_
_atom_type_symbol
_atom_type_radius_bond
C 0.68
H 0.23
Co 1.33
Cr 1.35
O 0.68
P 1.05
